data_4347188
loop_
_publ_author_name
'Nakabayashi, Keita'
'Nishio, Masaki'
'Miyasaka, Hitoshi'

_publ_section_title
;
 Tuning of Stepwise Neutral-Ionic Transitions by Acceptor Site Doping in
 Alternating Donor/Acceptor Chains.
;
_journal_issue 5
_journal_name_full 'Inorganic chemistry'
_journal_page_first 2473
_journal_page_last 2480
_journal_paper_doi 10.1021/acs.inorgchem.5b02858
_journal_volume 55
_journal_year 2016
_chemical_formula_moiety 'C54 H32 F16 N4 O8.4 Ru2'
_chemical_formula_sum 'C54 H32 F16 N4 O8.4 Ru2'
_chemical_formula_weight 1377.38
_space_group_crystal_system monoclinic
_space_group_IT_number 14
_space_group_name_Hall '-P 2yn'
_space_group_name_H-M_alt 'P 1 21/n 1'
_atom_sites_solution_hydrogens geom
_atom_sites_solution_primary direct
_atom_sites_solution_secondary difmap
_cell_angle_alpha 90.0000
_cell_angle_beta 96.7292(18)
_cell_angle_gamma 90.0000
_cell_formula_units_Z 2
_cell_length_a 14.803(2)
_cell_length_b 10.5598(16)
_cell_length_c 17.269(3)
_cell_measurement_reflns_used 9236
_cell_measurement_temperature 97
_cell_measurement_theta_max 30.81
_cell_measurement_theta_min 2.38
_cell_volume 2680.8(7)
_computing_cell_refinement CrystalClear
_computing_data_collection 'CrystalClear (Rigaku Inc., 2008)'
_computing_data_reduction CrystalClear
_computing_molecular_graphics 'CrystalStructure 4.2'
_computing_publication_material 'CrystalStructure 4.2 (Rigaku, 2015)'
_computing_structure_refinement 'SHELXL97 (Sheldrick, 2008)'
_computing_structure_solution 'Il Milione (Burla, et al., 2007)'
_diffrn_ambient_temperature 97
_diffrn_detector_area_resol_mean 7.314
_diffrn_measured_fraction_theta_full 0.984
_diffrn_measured_fraction_theta_max 0.984
_diffrn_measurement_device_type 'Rigaku Saturn70'
_diffrn_measurement_method \w
_diffrn_radiation_type 'Mo K\a'
_diffrn_radiation_wavelength 0.71075
_diffrn_reflns_av_R_equivalents 0.0193
_diffrn_reflns_Laue_measured_fraction_full 0.000
_diffrn_reflns_Laue_measured_fraction_max 0.000
_diffrn_reflns_limit_h_max 17
_diffrn_reflns_limit_h_min -17
_diffrn_reflns_limit_k_max 12
_diffrn_reflns_limit_k_min -12
_diffrn_reflns_limit_l_max 17
_diffrn_reflns_limit_l_min -20
_diffrn_reflns_number 17550
_diffrn_reflns_point_group_measured_fraction_full 0.000
_diffrn_reflns_point_group_measured_fraction_max 0.000
_diffrn_reflns_theta_full 25.000
_diffrn_reflns_theta_max 25.000
_diffrn_reflns_theta_min 3.060
_diffrn_standards_number 0
_exptl_absorpt_coefficient_mu 0.679
_exptl_absorpt_correction_T_max 0.951
_exptl_absorpt_correction_T_min 0.875
_exptl_absorpt_correction_type multi-scan
_exptl_absorpt_process_details 'REQAB (Rigaku, 1998)'
_exptl_crystal_colour brown
_exptl_crystal_density_diffrn 1.706
_exptl_crystal_density_method 'not measured'
_exptl_crystal_description block
_exptl_crystal_F_000 1366.40
_exptl_crystal_size_max 0.327
_exptl_crystal_size_mid 0.144
_exptl_crystal_size_min 0.074
_refine_diff_density_max 0.95
_refine_diff_density_min -0.55
_refine_ls_extinction_method none
_refine_ls_goodness_of_fit_ref 1.054
_refine_ls_hydrogen_treatment constr
_refine_ls_number_parameters 397
_refine_ls_number_reflns 4654
_refine_ls_number_restraints 24
_refine_ls_R_factor_all 0.0314
_refine_ls_R_factor_gt 0.0292
_refine_ls_shift/su_max 0.001
_refine_ls_structure_factor_coef Fsqd
_refine_ls_weighting_details 'w = 1/[\s^2^(Fo^2^)+(0.0356P)^2^+3.1415P] where P=(Fo^2^+2Fc^2^)/3'
_refine_ls_weighting_scheme calc
_refine_ls_wR_factor_gt 0.0694
_refine_ls_wR_factor_ref 0.0712
_reflns_number_gt 4346
_reflns_number_total 4654
_reflns_threshold_expression F^2^>2.0\s(F^2^)
_cod_data_source_file ic5b02858_si_006.cif
_cod_data_source_block 130710_-180
_cod_database_code 4347188

loop_
_space_group_symop_id
_space_group_symop_operation_xyz
1 +X,+Y,+Z
2 1/2-X,1/2+Y,1/2-Z
3 -X,-Y,-Z
4 -1/2+X,-1/2-Y,-1/2+Z

loop_
_atom_site_label
_atom_site_type_symbol
_atom_site_fract_x
_atom_site_fract_y
_atom_site_fract_z
_atom_site_U_iso_or_equiv
_atom_site_adp_type
_atom_site_occupancy
_atom_site_symmetry_multiplicity
_atom_site_calc_flag
_atom_site_refinement_flags
Ru1 Ru 0.566764(11) 0.035980(17) 0.480777(10) 0.01867(8) Uani 1 1 d .
F1 F 0.53535(13) 0.0118(2) 0.78693(10) 0.0556(5) Uani 1 1 d .
F2 F 0.62484(17) -0.0664(3) 0.92165(10) 0.0913(9) Uani 1 1 d .
F3 F 0.82775(15) -0.29648(19) 0.78345(14) 0.0782(8) Uani 1 1 d .
F4 F 0.73784(11) -0.21993(16) 0.64894(10) 0.0473(4) Uani 1 1 d .
F5 F 0.27803(10) 0.32503(15) 0.54630(9) 0.0369(4) Uani 1 1 d .
F6 F 0.24141(11) 0.56106(16) 0.58469(10) 0.0421(4) Uani 1 1 d .
F7 F 0.55469(11) 0.65113(15) 0.63179(9) 0.0394(4) Uani 1 1 d .
F8 F 0.59400(10) 0.41830(15) 0.59490(9) 0.0341(3) Uani 1 1 d .
O1 O 0.63144(11) -0.00995(16) 0.58959(9) 0.0235(4) Uani 1 1 d .
O2 O 0.49938(11) -0.07745(16) 0.62789(9) 0.0225(3) Uani 1 1 d .
O3 O 0.53495(10) 0.21331(15) 0.51819(9) 0.0228(3) Uani 1 1 d .
O4 O 0.40373(11) 0.14241(16) 0.55618(9) 0.0235(4) Uani 1 1 d .
O5 O 1.0193(11) 0.2642(19) 0.4879(11) 0.044(2) Uani 0.20 1 d PU
N1 N 0.70107(13) 0.1146(2) 0.45219(12) 0.0267(5) Uani 1 1 d .
N2 N 0.86406(14) 0.1702(2) 0.46478(13) 0.0324(5) Uani 1 1 d .
C1 C 0.58433(16) -0.0588(2) 0.63803(13) 0.0224(5) Uani 1 1 d .
C2 C 0.63438(17) -0.1017(2) 0.71424(14) 0.0272(5) Uani 1 1 d .
C3 C 0.6068(2) -0.0654(3) 0.78481(15) 0.0407(7) Uani 1 1 d .
C4 C 0.6539(2) -0.1068(4) 0.85420(16) 0.0575(11) Uani 1 1 d .
C5 C 0.7276(2) -0.1847(4) 0.85572(19) 0.0603(11) Uani 1 1 d .
H5 H 0.7590 -0.2129 0.9038 0.072 Uiso 1 1 calc R
C6 C 0.7550(2) -0.2210(3) 0.7861(2) 0.0509(9) Uani 1 1 d .
C7 C 0.70921(19) -0.1801(3) 0.71581(16) 0.0364(6) Uani 1 1 d .
C8 C 0.46009(15) 0.2288(2) 0.54620(12) 0.0220(5) Uani 1 1 d .
C9 C 0.43792(16) 0.3610(2) 0.56915(12) 0.0230(5) Uani 1 1 d .
C10 C 0.34807(17) 0.4028(2) 0.56800(14) 0.0274(5) Uani 1 1 d .
C11 C 0.32921(18) 0.5260(3) 0.58745(15) 0.0305(6) Uani 1 1 d .
C12 C 0.39691(19) 0.6124(3) 0.60959(14) 0.0315(6) Uani 1 1 d .
H12 H 0.3832 0.6968 0.6234 0.038 Uiso 1 1 calc R
C13 C 0.48496(19) 0.5716(2) 0.61095(14) 0.0293(6) Uani 1 1 d .
C14 C 0.50568(17) 0.4498(2) 0.59123(13) 0.0254(5) Uani 1 1 d .
C15 C 0.77756(16) 0.1348(2) 0.45868(14) 0.0251(5) Uani 1 1 d .
C16 C 0.92818(15) 0.0847(2) 0.48159(13) 0.0238(5) Uani 1 1 d .
C17 C 0.91038(16) -0.0460(2) 0.49577(14) 0.0233(5) Uani 1 1 d .
H17 H 0.8491 -0.0744 0.4922 0.028 Uiso 1 1 calc R
C18 C 1.02211(16) 0.1299(2) 0.48595(15) 0.0275(5) Uani 1 1 d .
C19 C 1.0430(4) 0.2664(6) 0.4659(4) 0.0413(12) Uani 0.80 1 d PU
C20 C 1.1016(10) 0.3109(15) 0.4905(11) 0.047(2) Uani 0.20 1 d PU
C21 C 0.1987(2) 0.5784(4) 0.78081(18) 0.0579(10) Uani 1 1 d .
H21A H 0.1676 0.4964 0.7799 0.070 Uiso 1 1 calc R
H21B H 0.1796 0.6240 0.7322 0.070 Uiso 1 1 calc R
H21C H 0.1830 0.6284 0.8251 0.070 Uiso 1 1 calc R
C22 C 0.3004(2) 0.5576(3) 0.78876(15) 0.0426(7) Uani 1 1 d .
C23 C 0.3369(2) 0.4388(3) 0.77881(17) 0.0430(7) Uani 1 1 d .
H23 H 0.2971 0.3688 0.7681 0.052 Uiso 1 1 calc R
C24 C 0.4304(2) 0.4190(3) 0.78401(16) 0.0396(7) Uani 1 1 d .
H24 H 0.4533 0.3363 0.7770 0.048 Uiso 1 1 calc R
C25 C 0.49044(19) 0.5190(3) 0.79936(15) 0.0356(6) Uani 1 1 d .
C26 C 0.5918(2) 0.4987(4) 0.80376(18) 0.0484(8) Uani 1 1 d .
H26A H 0.6101 0.4996 0.7510 0.058 Uiso 1 1 calc R
H26B H 0.6076 0.4168 0.8283 0.058 Uiso 1 1 calc R
H26C H 0.6235 0.5665 0.8348 0.058 Uiso 1 1 calc R
C27 C 0.4537(2) 0.6379(3) 0.80983(16) 0.0445(7) Uani 1 1 d .
H27 H 0.4934 0.7080 0.8208 0.053 Uiso 1 1 calc R
C28 C 0.3607(2) 0.6567(3) 0.80470(16) 0.0477(8) Uani 1 1 d .
H28 H 0.3378 0.7393 0.8123 0.057 Uiso 1 1 calc R

loop_
_atom_site_aniso_label
_atom_site_aniso_U_11
_atom_site_aniso_U_22
_atom_site_aniso_U_33
_atom_site_aniso_U_23
_atom_site_aniso_U_13
_atom_site_aniso_U_12
Ru1 0.01617(11) 0.02406(12) 0.01580(11) 0.00113(7) 0.00195(7) 0.00524(7)
F1 0.0458(11) 0.0944(15) 0.0276(9) -0.0156(9) 0.0087(8) -0.0057(10)
F2 0.0857(16) 0.170(3) 0.0167(9) 0.0061(12) -0.0014(9) -0.0488(17)
F3 0.0669(14) 0.0488(12) 0.1041(18) 0.0222(12) -0.0515(13) 0.0075(10)
F4 0.0397(9) 0.0448(10) 0.0526(11) -0.0062(8) -0.0145(8) 0.0183(8)
F5 0.0251(8) 0.0369(9) 0.0486(9) -0.0030(7) 0.0036(7) 0.0068(7)
F6 0.0372(9) 0.0439(10) 0.0461(10) 0.0003(8) 0.0087(7) 0.0215(7)
F7 0.0505(10) 0.0290(8) 0.0359(8) -0.0024(7) -0.0071(7) -0.0003(7)
F8 0.0273(8) 0.0349(8) 0.0382(8) -0.0048(7) -0.0039(6) 0.0051(6)
O1 0.0211(8) 0.0305(9) 0.0186(8) 0.0021(7) 0.0006(6) 0.0036(7)
O2 0.0218(8) 0.0291(9) 0.0170(8) 0.0011(7) 0.0032(6) 0.0032(7)
O3 0.0213(8) 0.0266(9) 0.0205(8) -0.0003(7) 0.0032(6) 0.0045(7)
O4 0.0220(8) 0.0256(9) 0.0240(8) 0.0008(7) 0.0074(6) 0.0047(7)
O5 0.019(5) 0.039(3) 0.072(5) 0.013(4) -0.005(3) -0.005(4)
N1 0.0211(11) 0.0343(12) 0.0252(10) 0.0020(9) 0.0049(8) 0.0074(9)
N2 0.0216(11) 0.0305(12) 0.0432(13) -0.0044(10) -0.0047(9) 0.0034(9)
C1 0.0266(13) 0.0220(12) 0.0183(11) -0.0019(9) 0.0008(9) 0.0033(10)
C2 0.0290(13) 0.0280(13) 0.0223(12) 0.0058(10) -0.0064(10) -0.0089(11)
C3 0.0384(16) 0.0600(19) 0.0220(13) 0.0037(13) -0.0033(11) -0.0200(15)
C4 0.057(2) 0.092(3) 0.0205(14) 0.0138(16) -0.0099(13) -0.043(2)
C5 0.060(2) 0.073(2) 0.0389(18) 0.0338(17) -0.0301(16) -0.042(2)
C6 0.0456(18) 0.0332(17) 0.065(2) 0.0214(15) -0.0304(16) -0.0115(14)
C7 0.0388(15) 0.0294(14) 0.0362(15) 0.0062(12) -0.0151(12) -0.0067(12)
C8 0.0234(12) 0.0291(13) 0.0130(10) 0.0024(9) 0.0003(9) 0.0078(10)
C9 0.0283(12) 0.0268(13) 0.0143(10) 0.0011(9) 0.0037(9) 0.0071(10)
C10 0.0307(13) 0.0313(14) 0.0201(11) 0.0015(10) 0.0034(10) 0.0090(11)
C11 0.0344(14) 0.0354(15) 0.0225(12) 0.0048(11) 0.0065(10) 0.0172(12)
C12 0.0487(16) 0.0271(14) 0.0186(12) 0.0009(10) 0.0038(11) 0.0137(12)
C13 0.0422(15) 0.0263(13) 0.0182(12) 0.0005(10) -0.0019(10) 0.0016(11)
C14 0.0282(13) 0.0303(14) 0.0170(11) 0.0021(10) 0.0002(9) 0.0070(10)
C15 0.0235(14) 0.0268(13) 0.0248(12) -0.0027(10) 0.0017(9) 0.0069(10)
C16 0.0195(11) 0.0295(13) 0.0220(11) -0.0032(10) 0.0007(9) 0.0024(10)
C17 0.0151(11) 0.0319(14) 0.0231(12) -0.0019(10) 0.0032(9) -0.0039(9)
C18 0.0206(12) 0.0278(13) 0.0333(13) -0.0013(11) -0.0007(10) -0.0031(10)
C19 0.023(3) 0.0317(18) 0.069(4) 0.009(2) 0.0018(18) -0.003(2)
C20 0.023(4) 0.039(4) 0.076(5) 0.017(4) -0.004(4) -0.005(4)
C21 0.0444(19) 0.096(3) 0.0342(17) 0.0089(18) 0.0095(14) 0.0174(19)
C22 0.0407(16) 0.068(2) 0.0200(13) 0.0057(13) 0.0069(11) 0.0137(15)
C23 0.0403(16) 0.0555(19) 0.0333(15) 0.0107(14) 0.0055(13) -0.0066(14)
C24 0.0397(16) 0.0444(17) 0.0359(15) 0.0082(13) 0.0093(12) 0.0058(13)
C25 0.0352(15) 0.0550(19) 0.0171(12) 0.0047(12) 0.0051(11) 0.0003(13)
C26 0.0386(17) 0.075(2) 0.0324(16) 0.0085(16) 0.0088(13) -0.0011(16)
C27 0.0533(19) 0.0522(19) 0.0266(14) -0.0045(13) -0.0007(13) -0.0033(15)
C28 0.0546(19) 0.059(2) 0.0283(14) -0.0082(14) -0.0001(13) 0.0146(16)

loop_
_atom_type_symbol
_atom_type_description
_atom_type_scat_dispersion_real
_atom_type_scat_dispersion_imag
_atom_type_scat_source
C C 0.0033 0.0016
;
International Tables for Crystallography
(Vol. C, Tables 4.2.6.8 and 6.1.1.4)
;
H H 0.0000 0.0000
;
International Tables for Crystallography
(Vol. C, Table 6.1.1.4)
;
N N 0.0061 0.0033
;
International Tables for Crystallography
(Vol. C, Tables 4.2.6.8 and 6.1.1.4)
;
O O 0.0106 0.0060
;
International Tables for Crystallography
(Vol. C, Tables 4.2.6.8 and 6.1.1.4)
;
F F 0.0171 0.0103
;
International Tables for Crystallography
(Vol. C, Tables 4.2.6.8 and 6.1.1.4)
;
Ru Ru -1.2594 0.8363
;
International Tables for Crystallography
(Vol. C, Tables 4.2.6.8 and 6.1.1.4)
;

loop_
_geom_angle_atom_site_label_1
_geom_angle_atom_site_label_2
_geom_angle_atom_site_label_3
_geom_angle
_geom_angle_site_symmetry_1
_geom_angle_site_symmetry_3
O4 Ru1 O3 178.95(6) 3_656 .
O4 Ru1 O2 90.44(7) 3_656 3_656
O3 Ru1 O2 89.46(6) . 3_656
O4 Ru1 O1 88.54(7) 3_656 .
O3 Ru1 O1 91.54(6) . .
O2 Ru1 O1 178.56(7) 3_656 .
O4 Ru1 N1 92.55(7) 3_656 .
O3 Ru1 N1 88.50(7) . .
O2 Ru1 N1 93.40(7) 3_656 .
O1 Ru1 N1 87.66(7) . .
O4 Ru1 Ru1 90.46(5) 3_656 3_656
O3 Ru1 Ru1 88.50(5) . 3_656
O2 Ru1 Ru1 90.02(5) 3_656 3_656
O1 Ru1 Ru1 88.97(5) . 3_656
N1 Ru1 Ru1 175.43(5) . 3_656
C1 O1 Ru1 117.82(15) . .
C1 O2 Ru1 116.87(14) . 3_656
C8 O3 Ru1 118.64(16) . .
C8 O4 Ru1 116.92(14) . 3_656
C19 O5 C20 48(2) . .
C19 O5 C18 90(3) . .
C20 O5 C18 110.3(14) . .
C15 N1 Ru1 158.70(19) . .
C16 N2 C15 119.2(2) . .
O1 C1 O2 126.2(2) . .
O1 C1 C2 116.8(2) . .
O2 C1 C2 117.0(2) . .
C7 C2 C3 117.9(2) . .
C7 C2 C1 120.7(2) . .
C3 C2 C1 121.5(2) . .
F1 C3 C2 120.5(2) . .
F1 C3 C4 119.2(3) . .
C2 C3 C4 120.3(3) . .
F2 C4 C5 120.4(3) . .
F2 C4 C3 117.7(4) . .
C5 C4 C3 121.8(3) . .
C4 C5 C6 118.1(3) . .
C4 C5 H5 121.0 . .
C6 C5 H5 121.0 . .
F3 C6 C5 121.1(3) . .
F3 C6 C7 117.7(3) . .
C5 C6 C7 121.1(3) . .
F4 C7 C2 120.3(2) . .
F4 C7 C6 118.9(3) . .
C2 C7 C6 120.8(3) . .
O4 C8 O3 125.4(2) . .
O4 C8 C9 118.0(2) . .
O3 C8 C9 116.6(2) . .
C14 C9 C10 116.4(2) . .
C14 C9 C8 121.8(2) . .
C10 C9 C8 121.8(2) . .
F5 C10 C11 118.2(2) . .
F5 C10 C9 120.9(2) . .
C11 C10 C9 120.8(2) . .
F6 C11 C12 119.7(2) . .
F6 C11 C10 118.2(3) . .
C12 C11 C10 122.1(2) . .
C13 C12 C11 117.2(2) . .
C13 C12 H12 121.4 . .
C11 C12 H12 121.4 . .
F7 C13 C12 120.4(2) . .
F7 C13 C14 117.6(2) . .
C12 C13 C14 122.0(3) . .
F8 C14 C13 117.7(2) . .
F8 C14 C9 120.8(2) . .
C13 C14 C9 121.6(2) . .
N1 C15 N2 174.3(3) . .
N2 C16 C17 123.8(2) . .
N2 C16 C18 116.3(2) . .
C17 C16 C18 119.9(2) . .
C18 C17 C16 121.9(2) 3_756 .
C18 C17 H17 119.1 3_756 .
C16 C17 H17 119.1 . .
C17 C18 O5 132.5(7) 3_756 .
C17 C18 C16 118.2(2) 3_756 .
O5 C18 C16 107.3(6) . .
C17 C18 C19 120.7(3) 3_756 .
O5 C18 C19 21.0(6) . .
C16 C18 C19 120.9(3) . .
O5 C19 C20 108(3) . .
O5 C19 C18 69(3) . .
C20 C19 C18 121.3(10) . .
C19 C20 O5 23.4(10) . .
C22 C21 H21A 109.5 . .
C22 C21 H21B 109.5 . .
H21A C21 H21B 109.5 . .
C22 C21 H21C 109.5 . .
H21A C21 H21C 109.5 . .
H21B C21 H21C 109.5 . .
C28 C22 C23 117.3(3) . .
C28 C22 C21 121.3(3) . .
C23 C22 C21 121.3(3) . .
C22 C23 C24 121.9(3) . .
C22 C23 H23 119.1 . .
C24 C23 H23 119.1 . .
C25 C24 C23 120.5(3) . .
C25 C24 H24 119.7 . .
C23 C24 H24 119.7 . .
C24 C25 C27 117.5(3) . .
C24 C25 C26 120.8(3) . .
C27 C25 C26 121.6(3) . .
C25 C26 H26A 109.5 . .
C25 C26 H26B 109.5 . .
H26A C26 H26B 109.5 . .
C25 C26 H26C 109.5 . .
H26A C26 H26C 109.5 . .
H26B C26 H26C 109.5 . .
C28 C27 C25 121.6(3) . .
C28 C27 H27 119.2 . .
C25 C27 H27 119.2 . .
C22 C28 C27 121.2(3) . .
C22 C28 H28 119.4 . .
C27 C28 H28 119.4 . .

loop_
_geom_bond_atom_site_label_1
_geom_bond_atom_site_label_2
_geom_bond_distance
_geom_bond_site_symmetry_2
Ru1 O4 2.0523(16) 3_656
Ru1 O3 2.0536(16) .
Ru1 O2 2.0593(15) 3_656
Ru1 O1 2.0642(16) .
Ru1 N1 2.262(2) .
Ru1 Ru1 2.2875(4) 3_656
F1 C3 1.339(4) .
F2 C4 1.357(4) .
F3 C6 1.345(4) .
F4 C7 1.344(3) .
F5 C10 1.341(3) .
F6 C11 1.347(3) .
F7 C13 1.347(3) .
F8 C14 1.343(3) .
O1 C1 1.261(3) .
O2 C1 1.265(3) .
O2 Ru1 2.0593(15) 3_656
O3 C8 1.271(3) .
O4 C8 1.261(3) .
O4 Ru1 2.0523(16) 3_656
O5 C19 0.547(15) .
O5 C20 1.31(2) .
O5 C18 1.42(2) .
N1 C15 1.145(3) .
N2 C16 1.317(3) .
N2 C15 1.326(3) .
C1 C2 1.503(3) .
C2 C7 1.380(4) .
C2 C3 1.384(4) .
C3 C4 1.385(4) .
C4 C5 1.364(6) .
C5 C6 1.368(5) .
C5 H5 0.9500 .
C6 C7 1.388(4) .
C8 C9 1.498(3) .
C9 C14 1.393(4) .
C9 C10 1.399(3) .
C10 C11 1.380(4) .
C11 C12 1.376(4) .
C12 C13 1.370(4) .
C12 H12 0.9500 .
C13 C14 1.374(4) .
C16 C17 1.432(4) .
C16 C18 1.464(3) .
C17 C18 1.345(3) 3_756
C17 H17 0.9500 .
C18 C17 1.345(3) 3_756
C18 C19 1.524(7) .
C19 C20 1.033(17) .
C21 C22 1.512(4) .
C21 H21A 0.9800 .
C21 H21B 0.9800 .
C21 H21C 0.9800 .
C22 C28 1.382(5) .
C22 C23 1.384(5) .
C23 C24 1.392(4) .
C23 H23 0.9500 .
C24 C25 1.385(4) .
C24 H24 0.9500 .
C25 C27 1.388(4) .
C25 C26 1.509(4) .
C26 H26A 0.9800 .
C26 H26B 0.9800 .
C26 H26C 0.9800 .
C27 C28 1.384(4) .
C27 H27 0.9500 .
C28 H28 0.9500 .

loop_
_geom_torsion_atom_site_label_1
_geom_torsion_atom_site_label_2
_geom_torsion_atom_site_label_3
_geom_torsion_atom_site_label_4
_geom_torsion
_geom_torsion_site_symmetry_1
_geom_torsion_site_symmetry_4
O4 Ru1 O1 C1 -89.79(17) 3_656 .
O3 Ru1 O1 C1 89.16(17) . .
O2 Ru1 O1 C1 -45(3) 3_656 .
N1 Ru1 O1 C1 177.60(18) . .
Ru1 Ru1 O1 C1 0.69(17) 3_656 .
O4 Ru1 O3 C8 4(4) 3_656 .
O2 Ru1 O3 C8 88.79(16) 3_656 .
O1 Ru1 O3 C8 -90.18(16) . .
N1 Ru1 O3 C8 -177.80(16) . .
Ru1 Ru1 O3 C8 -1.25(15) 3_656 .
O4 Ru1 N1 C15 -76.6(5) 3_656 .
O3 Ru1 N1 C15 103.4(5) . .
O2 Ru1 N1 C15 -167.2(5) 3_656 .
O1 Ru1 N1 C15 11.8(5) . .
Ru1 Ru1 N1 C15 54.4(10) 3_656 .
Ru1 O1 C1 O2 -3.6(3) . .
Ru1 O1 C1 C2 174.86(16) . .
Ru1 O2 C1 O1 4.8(3) 3_656 .
Ru1 O2 C1 C2 -173.71(16) 3_656 .
O1 C1 C2 C7 -51.7(3) . .
O2 C1 C2 C7 126.9(3) . .
O1 C1 C2 C3 129.0(3) . .
O2 C1 C2 C3 -52.4(3) . .
C7 C2 C3 F1 179.1(2) . .
C1 C2 C3 F1 -1.5(4) . .
C7 C2 C3 C4 0.3(4) . .
C1 C2 C3 C4 179.7(3) . .
F1 C3 C4 F2 0.0(4) . .
C2 C3 C4 F2 178.8(3) . .
F1 C3 C4 C5 -179.5(3) . .
C2 C3 C4 C5 -0.7(5) . .
F2 C4 C5 C6 -178.9(3) . .
C3 C4 C5 C6 0.5(5) . .
C4 C5 C6 F3 179.2(3) . .
C4 C5 C6 C7 -0.1(5) . .
C3 C2 C7 F4 178.8(2) . .
C1 C2 C7 F4 -0.5(4) . .
C3 C2 C7 C6 0.1(4) . .
C1 C2 C7 C6 -179.3(2) . .
F3 C6 C7 F4 1.7(4) . .
C5 C6 C7 F4 -179.0(3) . .
F3 C6 C7 C2 -179.5(2) . .
C5 C6 C7 C2 -0.2(4) . .
Ru1 O4 C8 O3 -3.0(3) 3_656 .
Ru1 O4 C8 C9 177.10(14) 3_656 .
Ru1 O3 C8 O4 2.9(3) . .
Ru1 O3 C8 C9 -177.17(14) . .
O4 C8 C9 C14 153.0(2) . .
O3 C8 C9 C14 -26.9(3) . .
O4 C8 C9 C10 -28.4(3) . .
O3 C8 C9 C10 151.7(2) . .
C14 C9 C10 F5 178.9(2) . .
C8 C9 C10 F5 0.2(3) . .
C14 C9 C10 C11 0.4(3) . .
C8 C9 C10 C11 -178.3(2) . .
F5 C10 C11 F6 1.0(3) . .
C9 C10 C11 F6 179.5(2) . .
F5 C10 C11 C12 -179.3(2) . .
C9 C10 C11 C12 -0.8(4) . .
F6 C11 C12 C13 -179.7(2) . .
C10 C11 C12 C13 0.6(4) . .
C11 C12 C13 F7 179.8(2) . .
C11 C12 C13 C14 0.0(4) . .
F7 C13 C14 F8 0.7(3) . .
C12 C13 C14 F8 -179.5(2) . .
F7 C13 C14 C9 179.8(2) . .
C12 C13 C14 C9 -0.4(4) . .
C10 C9 C14 F8 179.3(2) . .
C8 C9 C14 F8 -2.0(3) . .
C10 C9 C14 C13 0.2(3) . .
C8 C9 C14 C13 178.9(2) . .
Ru1 N1 C15 N2 -132(2) . .
C16 N2 C15 N1 179(100) . .
C15 N2 C16 C17 -1.5(4) . .
C15 N2 C16 C18 178.9(2) . .
N2 C16 C17 C18 -178.9(2) . 3_756
C18 C16 C17 C18 0.7(4) . 3_756
C19 O5 C18 C17 63(3) . 3_756
C20 O5 C18 C17 18(2) . 3_756
C19 O5 C18 C16 -134(2) . .
C20 O5 C18 C16 -178.9(13) . .
C20 O5 C18 C19 -45(2) . .
N2 C16 C18 C17 178.9(2) . 3_756
C17 C16 C18 C17 -0.7(4) . 3_756
N2 C16 C18 O5 13.1(8) . .
C17 C16 C18 O5 -166.5(8) . .
N2 C16 C18 C19 -4.5(4) . .
C17 C16 C18 C19 175.9(3) . .
C18 O5 C19 C20 -117.4(14) . .
C20 O5 C19 C18 117.4(15) . .
C17 C18 C19 O5 -130(3) 3_756 .
C16 C18 C19 O5 54(3) . .
C17 C18 C19 C20 -31.1(14) 3_756 .
O5 C18 C19 C20 99(3) . .
C16 C18 C19 C20 152.3(13) . .
C18 C19 C20 O5 -76(3) . .
C18 O5 C20 C19 71(3) . .
C28 C22 C23 C24 -0.4(4) . .
C21 C22 C23 C24 178.3(3) . .
C22 C23 C24 C25 -0.1(4) . .
C23 C24 C25 C27 0.5(4) . .
C23 C24 C25 C26 -179.0(3) . .
C24 C25 C27 C28 -0.4(4) . .
C26 C25 C27 C28 179.1(3) . .
C23 C22 C28 C27 0.5(4) . .
C21 C22 C28 C27 -178.2(3) . .
C25 C27 C28 C22 -0.1(4) . .
